data_4323708
loop_
_publ_author_name
'Herbert Plenio'
'J\"org Hermann'
'Ralph Diodone'

_publ_contact_author
;
  Herbert Plenio
  Inst. Anorg. Chemie, Univ. Freiburg
  Albertstr.21, 79104 Freiburg, Germany
;
_publ_contact_author_fax '049 761 203 5987'
_publ_contact_author_phone '049 761 203 6129'
_publ_section_title
;
 The Coordination Chemistry of Fluorocarbons: Difluoro-m-cyclophane-Based
 Fluorocryptands and Their Group I and II Metal Ion Complexes
;
_journal_name_full 'Inorganic Chemistry'
_journal_page_first 5722
_journal_page_last 5729
_journal_paper_doi 10.1021/ic9708069
_journal_volume 36
_journal_year 1997
_chemical_formula_sum 'C25 H30 F5 N2 Na O6 S'
_chemical_formula_weight 604.56
_chemical_name_systematic
; 
 F-[3.1.1]-cryptand x NaCF3SO3 
;
_space_group_IT_number 61
_symmetry_cell_setting orthorhombic
_symmetry_space_group_name_Hall '-P 2ac 2ab'
_symmetry_space_group_name_H-M 'P b c a'
_atom_sites_solution_hydrogens geom
_atom_sites_solution_primary direct
_atom_sites_solution_secondary difmap
_audit_creation_method SHELXL
_cell_angle_alpha 90.00
_cell_angle_beta 90.00
_cell_angle_gamma 90.00
_cell_formula_units_Z 8
_cell_length_a 9.439(2)
_cell_length_b 20.388(4)
_cell_length_c 28.308(6)
_cell_measurement_temperature 293(2)
_cell_volume 5448(2)
_computing_structure_refinement 'SHELXL-93 (Sheldrick, 1993)'
_computing_structure_solution 'SHELXS-86 (Sheldrick, 1990)'
_diffrn_ambient_temperature 293(2)
_diffrn_radiation_monochromator graphite
_diffrn_radiation_source 'fine-focus sealed tube'
_diffrn_radiation_type MoK\a
_diffrn_radiation_wavelength 0.71069
_diffrn_reflns_av_R_equivalents 0.0000
_diffrn_reflns_av_sigmaI/netI 0.0255
_diffrn_reflns_limit_h_max 11
_diffrn_reflns_limit_h_min 0
_diffrn_reflns_limit_k_max 25
_diffrn_reflns_limit_k_min 0
_diffrn_reflns_limit_l_max 34
_diffrn_reflns_limit_l_min 0
_diffrn_reflns_number 5335
_diffrn_reflns_theta_max 25.98
_diffrn_reflns_theta_min 2.46
_exptl_absorpt_coefficient_mu 0.212
_exptl_crystal_density_diffrn 1.474
_exptl_crystal_F_000 2512
_exptl_crystal_size_max 0.8
_exptl_crystal_size_mid 0.7
_exptl_crystal_size_min 0.6
_refine_diff_density_max 0.994
_refine_diff_density_min -0.789
_refine_diff_density_rms 0.076
_refine_ls_extinction_coef 0.0027(7)
_refine_ls_extinction_expression Fc^*^=kFc[1+0.001xFc^2^\l^3^/sin(2\q)]^-1/4^
_refine_ls_extinction_method SHELXL
_refine_ls_goodness_of_fit_all 1.103
_refine_ls_goodness_of_fit_obs 1.180
_refine_ls_matrix_type full
_refine_ls_number_parameters 362
_refine_ls_number_reflns 4458
_refine_ls_number_restraints 0
_refine_ls_restrained_S_all 1.202
_refine_ls_restrained_S_obs 1.180
_refine_ls_R_factor_all 0.1291
_refine_ls_R_factor_obs 0.0845
_refine_ls_shift/esd_max 0.020
_refine_ls_shift/esd_mean 0.001
_refine_ls_structure_factor_coef Fsqd
_refine_ls_weighting_details 'w=1/[\s^2^(Fo^2^)+(0.1390P)^2^+8.3000P] where P=(Fo^2^+2Fc^2^)/3'
_refine_ls_weighting_scheme calc
_refine_ls_wR_factor_all 0.3055
_refine_ls_wR_factor_obs 0.2428
_reflns_number_observed 3547
_reflns_number_total 5335
_reflns_observed_criterion >2sigma(I)
_cod_data_source_file ic9708069_1.cif
_cod_data_source_block jh1
_cod_depositor_comments
;
The following automatic conversions were performed:

'_refine_ls_weighting_scheme' value 'calc
w=1/[\s^2^(Fo^2^)+(0.1390P)^2^+8.3000P] where P=(Fo^2^+2Fc^2^)/3' was
changed to 'calc'. New tag '_refine_ls_weighting_details' was
created. The value of the new tag was set to
'w=1/[\s^2^(Fo^2^)+(0.1390P)^2^+8.3000P] where P=(Fo^2^+2Fc^2^)/3'.

Automatic conversion script
Id: cif_fix_values 3143 2015-03-26 13:38:13Z robertas 
;
_cod_original_cell_volume 5447.7(20)
_cod_database_code 4323708

loop_
_symmetry_equiv_pos_as_xyz
'x, y, z'
'-x+1/2, -y, z+1/2'
'-x, y+1/2, -z+1/2'
'x+1/2, -y+1/2, -z'
'-x, -y, -z'
'x-1/2, y, -z-1/2'
'x, -y-1/2, z-1/2'
'-x-1/2, y-1/2, z'

loop_
_atom_site_aniso_label
_atom_site_aniso_U_11
_atom_site_aniso_U_22
_atom_site_aniso_U_33
_atom_site_aniso_U_23
_atom_site_aniso_U_13
_atom_site_aniso_U_12
Na1 0.0512(10) 0.0482(10) 0.0447(9) 0.0009(7) 0.0014(7) -0.0070(8)
F1 0.064(2) 0.0481(15) 0.0570(15) -0.0026(11) 0.0035(13) -0.0021(12)
F2 0.055(2) 0.0400(13) 0.0577(15) -0.0033(11) 0.0010(12) -0.0019(11)
O1 0.054(2) 0.054(2) 0.057(2) -0.0002(15) -0.006(2) 0.0056(15)
O2 0.076(2) 0.051(2) 0.047(2) -0.0065(14) 0.002(2) -0.003(2)
O3 0.069(2) 0.088(3) 0.056(2) 0.002(2) -0.019(2) -0.007(2)
O4 0.140(4) 0.076(3) 0.081(3) -0.008(2) 0.045(3) -0.046(3)
N1 0.049(2) 0.058(2) 0.047(2) -0.002(2) -0.004(2) 0.012(2)
N2 0.036(2) 0.095(3) 0.051(2) 0.008(2) -0.005(2) -0.007(2)
C1 0.050(2) 0.044(2) 0.043(2) 0.004(2) 0.015(2) 0.002(2)
C2 0.041(2) 0.072(3) 0.051(2) 0.011(2) 0.013(2) 0.004(2)
C3 0.058(3) 0.078(4) 0.064(3) 0.020(3) 0.022(3) 0.029(3)
C4 0.090(4) 0.057(3) 0.064(3) -0.002(3) 0.025(3) 0.016(3)
C5 0.072(3) 0.055(3) 0.054(3) -0.008(2) 0.010(2) 0.005(2)
C6 0.056(2) 0.050(2) 0.037(2) 0.003(2) 0.006(2) 0.002(2)
C7 0.061(3) 0.066(3) 0.044(2) -0.005(2) -0.004(2) 0.010(2)
C8 0.037(2) 0.108(5) 0.068(3) 0.013(3) 0.004(2) -0.002(3)
C9 0.040(2) 0.038(2) 0.050(2) 0.009(2) 0.012(2) -0.005(2)
C10 0.055(3) 0.060(3) 0.051(2) 0.024(2) 0.009(2) 0.011(2)
C11 0.086(4) 0.058(3) 0.074(4) 0.025(3) 0.020(3) 0.024(3)
C12 0.135(6) 0.032(2) 0.076(4) 0.008(3) 0.024(4) 0.009(3)
C13 0.097(4) 0.059(3) 0.061(3) -0.003(2) 0.012(3) -0.028(3)
C14 0.047(2) 0.049(3) 0.053(2) 0.004(2) 0.009(2) -0.012(2)
C15 0.050(3) 0.071(3) 0.069(3) -0.002(3) -0.006(2) -0.008(2)
C16 0.054(3) 0.096(4) 0.064(3) 0.027(3) -0.010(2) 0.012(3)
C17 0.051(3) 0.074(3) 0.064(3) -0.006(3) -0.014(2) 0.021(2)
C18 0.065(3) 0.060(3) 0.056(3) 0.009(2) -0.013(2) 0.012(2)
C19 0.059(3) 0.071(3) 0.071(3) 0.006(3) 0.000(3) 0.019(3)
C20 0.095(4) 0.070(3) 0.066(3) 0.007(3) 0.026(3) 0.036(3)
C21 0.099(5) 0.091(4) 0.057(3) -0.024(3) 0.011(3) -0.026(4)
C22 0.096(5) 0.122(5) 0.040(3) -0.001(3) -0.004(3) -0.038(4)
C23 0.082(4) 0.113(5) 0.075(4) 0.002(4) -0.036(3) -0.015(4)
C24 0.041(3) 0.140(6) 0.071(4) 0.000(4) -0.020(3) -0.003(3)
C25 0.126(6) 0.109(6) 0.060(4) -0.003(4) 0.003(4) -0.049(5)
S1 0.0640(8) 0.0983(11) 0.0541(7) -0.0079(7) 0.0016(6) -0.0229(8)
F3 0.389(13) 0.132(5) 0.151(5) -0.069(4) 0.126(7) -0.081(7)
F4 0.143(6) 0.537(19) 0.086(4) 0.002(6) -0.047(4) -0.030(8)
F5 0.226(6) 0.171(5) 0.097(3) -0.014(3) 0.085(4) -0.081(5)
O5 0.218(7) 0.070(3) 0.185(6) -0.032(3) 0.102(6) -0.051(4)
O6 0.097(5) 0.599(22) 0.120(6) 0.038(9) -0.021(4) 0.105(9)

loop_
_atom_site_label
_atom_site_type_symbol
_atom_site_fract_x
_atom_site_fract_y
_atom_site_fract_z
_atom_site_U_iso_or_equiv
_atom_site_thermal_displace_type
_atom_site_occupancy
_atom_site_calc_flag
_atom_site_refinement_flags
_atom_site_disorder_group
Na1 Na 0.0949(2) 0.61877(8) 0.08919(6) 0.0480(5) Uani 1 d . .
F1 F 0.0400(3) 0.66710(12) 0.16022(9) 0.0562(7) Uani 1 d . .
F2 F 0.2022(3) 0.72185(11) 0.07750(9) 0.0510(7) Uani 1 d . .
O1 O 0.3284(3) 0.5853(2) 0.11687(12) 0.0551(8) Uani 1 d . .
O2 O 0.2543(4) 0.5917(2) 0.02255(11) 0.0582(9) Uani 1 d . .
O3 O -0.0219(4) 0.6161(2) 0.01311(13) 0.0707(10) Uani 1 d . .
O4 O -0.0259(6) 0.5316(2) 0.1200(2) 0.099(2) Uani 1 d . .
N1 N 0.3332(4) 0.7099(2) 0.16946(13) 0.0512(9) Uani 1 d . .
N2 N -0.1080(4) 0.7208(2) 0.07649(14) 0.0607(11) Uani 1 d . .
C1 C 0.0156(5) 0.7291(2) 0.17681(15) 0.0457(10) Uani 1 d . .
C2 C -0.1001(5) 0.7626(3) 0.1601(2) 0.0545(12) Uani 1 d . .
C3 C -0.1255(6) 0.8240(3) 0.1807(2) 0.0667(15) Uani 1 d . .
H3 H -0.2040(6) 0.8483(3) 0.1713(2) 0.080 Uiso 1 calc R .
C4 C -0.0369(7) 0.8486(3) 0.2143(2) 0.071(2) Uani 1 d . .
H4 H -0.0586(7) 0.8881(3) 0.2291(2) 0.085 Uiso 1 calc R .
C5 C 0.0855(6) 0.8151(2) 0.2266(2) 0.0603(13) Uani 1 d . .
H5 H 0.1478(6) 0.8335(2) 0.2483(2) 0.072 Uiso 1 calc R .
C6 C 0.1160(5) 0.7546(2) 0.20689(15) 0.0474(10) Uani 1 d . .
C7 C 0.2561(6) 0.7214(3) 0.2143(2) 0.0573(12) Uani 1 d . .
H7A H 0.3142(6) 0.7482(3) 0.2349(2) 0.069 Uiso 1 calc R .
H7B H 0.2406(6) 0.6796(3) 0.2300(2) 0.069 Uiso 1 calc R .
C8 C -0.1877(5) 0.7352(3) 0.1204(2) 0.071(2) Uani 1 d . .
H8A H -0.2324(5) 0.6951(3) 0.1312(2) 0.086 Uiso 1 calc R .
H8B H -0.2625(5) 0.7662(3) 0.1131(2) 0.086 Uiso 1 calc R .
C9 C 0.1823(4) 0.7844(2) 0.09354(15) 0.0425(9) Uani 1 d . .
C10 C 0.0622(5) 0.8165(2) 0.0787(2) 0.0554(12) Uani 1 d . .
C11 C 0.0518(7) 0.8819(3) 0.0904(2) 0.073(2) Uani 1 d . .
H11 H -0.0267(7) 0.9060(3) 0.0807(2) 0.087 Uiso 1 calc R .
C12 C 0.1541(9) 0.9111(2) 0.1157(2) 0.081(2) Uani 1 d . .
H12 H 0.1486(9) 0.9560(2) 0.1213(2) 0.097 Uiso 1 calc R .
C13 C 0.2686(7) 0.8760(3) 0.1338(2) 0.072(2) Uani 1 d . .
H13 H 0.3361(7) 0.8969(3) 0.1524(2) 0.087 Uiso 1 calc R .
C14 C 0.2809(5) 0.8098(2) 0.1239(2) 0.0497(11) Uani 1 d . .
C15 C 0.3929(5) 0.7684(3) 0.1469(2) 0.0632(13) Uani 1 d . .
H15A H 0.4614(5) 0.7550(3) 0.1232(2) 0.076 Uiso 1 calc R .
H15B H 0.4423(5) 0.7943(3) 0.1704(2) 0.076 Uiso 1 calc R .
C16 C -0.0550(6) 0.7797(3) 0.0527(2) 0.071(2) Uani 1 d . .
H16A H -0.1338(6) 0.8095(3) 0.0479(2) 0.086 Uiso 1 calc R .
H16B H -0.0198(6) 0.7672(3) 0.0218(2) 0.086 Uiso 1 calc R .
C17 C 0.4393(5) 0.6578(3) 0.1755(2) 0.0629(13) Uani 1 d . .
H17A H 0.4741(5) 0.6583(3) 0.2077(2) 0.076 Uiso 1 calc R .
H17B H 0.5189(5) 0.6660(3) 0.1546(2) 0.076 Uiso 1 calc R .
C18 C 0.3781(6) 0.5920(2) 0.1648(2) 0.0599(13) Uani 1 d . .
H18A H 0.4496(6) 0.5588(2) 0.1707(2) 0.072 Uiso 1 calc R .
H18B H 0.2997(6) 0.5838(2) 0.1861(2) 0.072 Uiso 1 calc R .
C19 C 0.4313(6) 0.5906(3) 0.0822(2) 0.0669(14) Uani 1 d . .
H19A H 0.5181(6) 0.5698(3) 0.0927(2) 0.080 Uiso 1 calc R .
H19B H 0.4512(6) 0.6365(3) 0.0760(2) 0.080 Uiso 1 calc R .
C20 C 0.3795(7) 0.5582(3) 0.0381(2) 0.077(2) Uani 1 d . .
H20A H 0.4519(7) 0.5603(3) 0.0138(2) 0.092 Uiso 1 calc R .
H20B H 0.3582(7) 0.5124(3) 0.0443(2) 0.092 Uiso 1 calc R .
C21 C 0.1792(7) 0.5572(3) -0.0120(2) 0.082(2) Uani 1 d . .
H21A H 0.1443(7) 0.5161(3) 0.0007(2) 0.099 Uiso 1 calc R .
H21B H 0.2400(7) 0.5477(3) -0.0388(2) 0.099 Uiso 1 calc R .
C22 C 0.0600(7) 0.5989(4) -0.0269(2) 0.086(2) Uani 1 d . .
H22A H 0.0958(7) 0.6383(4) -0.0420(2) 0.103 Uiso 1 calc R .
H22B H 0.0016(7) 0.5755(4) -0.0494(2) 0.103 Uiso 1 calc R .
C23 C -0.1378(7) 0.6566(4) 0.0010(2) 0.090(2) Uani 1 d . .
H23A H -0.2068(7) 0.6317(4) -0.0169(2) 0.108 Uiso 1 calc R .
H23B H -0.1056(7) 0.6929(4) -0.0184(2) 0.108 Uiso 1 calc R .
C24 C -0.2039(5) 0.6822(4) 0.0453(2) 0.084(2) Uani 1 d . .
H24A H -0.2839(5) 0.7096(4) 0.0368(2) 0.101 Uiso 1 calc R .
H24B H -0.2404(5) 0.6453(4) 0.0632(2) 0.101 Uiso 1 calc R .
C25 C -0.1434(9) 0.5181(4) 0.1999(2) 0.098(2) Uani 1 d . .
S1 S -0.1459(2) 0.50167(8) 0.13915(5) 0.0721(5) Uani 1 d . .
F3 F -0.1811(12) 0.5830(3) 0.2058(3) 0.224(5) Uani 1 d . .
F4 F -0.0323(8) 0.5205(7) 0.2195(2) 0.255(6) Uani 1 d . .
F5 F -0.2389(8) 0.4910(3) 0.2252(2) 0.165(3) Uani 1 d . .
O5 O -0.1263(8) 0.4307(3) 0.1402(3) 0.157(3) Uani 1 d . .
O6 O -0.2711(8) 0.5153(8) 0.1237(3) 0.272(7) Uani 1 d . .

loop_
_atom_type_symbol
_atom_type_description
_atom_type_scat_dispersion_real
_atom_type_scat_dispersion_imag
_atom_type_scat_source
C C 0.0033 0.0016 'International Tables Vol C Tables 4.2.6.8 and 6.1.1.4'
H H 0.0000 0.0000 'International Tables Vol C Tables 4.2.6.8 and 6.1.1.4'
N N 0.0061 0.0033 'International Tables Vol C Tables 4.2.6.8 and 6.1.1.4'
O O 0.0106 0.0060 'International Tables Vol C Tables 4.2.6.8 and 6.1.1.4'
F F 0.0171 0.0103 'International Tables Vol C Tables 4.2.6.8 and 6.1.1.4'
Na Na 0.0362 0.0249 'International Tables Vol C Tables 4.2.6.8 and 6.1.1.4'
S S 0.1246 0.1234 'International Tables Vol C Tables 4.2.6.8 and 6.1.1.4'

loop_
_geom_angle_atom_site_label_1
_geom_angle_atom_site_label_2
_geom_angle_atom_site_label_3
_geom_angle
_geom_angle_site_symmetry_1
_geom_angle_site_symmetry_3
_geom_angle_publ_flag
O4 Na1 F1 83.53(13) . . ?
O4 Na1 F2 164.17(14) . . ?
F1 Na1 F2 80.65(10) . . ?
O4 Na1 O3 95.4(2) . . ?
F1 Na1 O3 133.27(14) . . ?
F2 Na1 O3 95.20(13) . . ?
O4 Na1 O1 96.4(2) . . ?
F1 Na1 O1 92.44(12) . . ?
F2 Na1 O1 84.61(11) . . ?
O3 Na1 O1 133.78(15) . . ?
O4 Na1 O2 114.9(2) . . ?
F1 Na1 O2 154.07(13) . . ?
F2 Na1 O2 80.25(11) . . ?
O3 Na1 O2 66.04(13) . . ?
O1 Na1 O2 68.44(12) . . ?
O4 Na1 N2 106.3(2) . . ?
F1 Na1 N2 69.27(12) . . ?
F2 Na1 N2 67.67(11) . . ?
O3 Na1 N2 66.30(14) . . ?
O1 Na1 N2 148.50(13) . . ?
O2 Na1 N2 118.38(13) . . ?
C1 F1 Na1 137.3(2) . . ?
C9 F2 Na1 136.6(2) . . ?
C19 O1 C18 115.6(4) . . ?
C19 O1 Na1 112.6(3) . . ?
C18 O1 Na1 124.8(3) . . ?
C21 O2 C20 113.2(5) . . ?
C21 O2 Na1 109.7(3) . . ?
C20 O2 Na1 111.9(3) . . ?
C23 O3 C22 112.0(5) . . ?
C23 O3 Na1 123.8(4) . . ?
C22 O3 Na1 117.9(3) . . ?
S1 O4 Na1 153.3(4) . . ?
C15 N1 C17 112.1(4) . . ?
C15 N1 C7 115.7(4) . . ?
C17 N1 C7 110.4(4) . . ?
C16 N2 C8 113.4(5) . . ?
C16 N2 C24 111.7(4) . . ?
C8 N2 C24 107.0(4) . . ?
C16 N2 Na1 115.3(3) . . ?
C8 N2 Na1 112.3(3) . . ?
C24 N2 Na1 95.5(3) . . ?
F1 C1 C2 118.4(4) . . ?
F1 C1 C6 116.4(4) . . ?
C2 C1 C6 125.0(4) . . ?
C1 C2 C3 116.0(5) . . ?
C1 C2 C8 120.7(5) . . ?
C3 C2 C8 123.3(5) . . ?
C4 C3 C2 120.9(5) . . ?
C3 C4 C5 120.3(5) . . ?
C6 C5 C4 120.8(5) . . ?
C1 C6 C5 116.2(4) . . ?
C1 C6 C7 121.5(4) . . ?
C5 C6 C7 122.0(5) . . ?
N1 C7 C6 112.6(4) . . ?
N2 C8 C2 114.9(4) . . ?
F2 C9 C14 118.0(4) . . ?
F2 C9 C10 117.2(4) . . ?
C14 C9 C10 124.9(4) . . ?
C9 C10 C11 116.5(5) . . ?
C9 C10 C16 120.7(5) . . ?
C11 C10 C16 122.7(5) . . ?
C12 C11 C10 120.4(5) . . ?
C11 C12 C13 121.7(5) . . ?
C14 C13 C12 119.5(6) . . ?
C9 C14 C13 116.0(5) . . ?
C9 C14 C15 122.5(4) . . ?
C13 C14 C15 121.4(5) . . ?
N1 C15 C14 112.1(4) . . ?
N2 C16 C10 115.4(4) . . ?
N1 C17 C18 111.2(4) . . ?
O1 C18 C17 113.7(4) . . ?
O1 C19 C20 109.1(5) . . ?
O2 C20 C19 108.4(4) . . ?
O2 C21 C22 107.3(5) . . ?
O3 C22 C21 109.5(5) . . ?
O3 C23 C24 108.8(5) . . ?
N2 C24 C23 115.3(5) . . ?
F4 C25 F5 112.3(8) . . ?
F4 C25 F3 97.5(8) . . ?
F5 C25 F3 99.6(8) . . ?
F4 C25 S1 118.6(7) . . ?
F5 C25 S1 117.2(5) . . ?
F3 C25 S1 107.4(6) . . ?
O6 S1 O4 121.2(6) . . ?
O6 S1 O5 109.6(8) . . ?
O4 S1 O5 109.8(3) . . ?
O6 S1 C25 107.6(5) . . ?
O4 S1 C25 106.7(3) . . ?
O5 S1 C25 99.7(4) . . ?

loop_
_geom_bond_atom_site_label_1
_geom_bond_atom_site_label_2
_geom_bond_distance
_geom_bond_site_symmetry_2
_geom_bond_publ_flag
Na1 O4 2.285(4) . ?
Na1 F1 2.298(3) . ?
Na1 F2 2.357(3) . ?
Na1 O3 2.420(4) . ?
Na1 O1 2.438(4) . ?
Na1 O2 2.476(4) . ?
Na1 N2 2.851(5) . ?
F1 C1 1.368(5) . ?
F2 C9 1.366(5) . ?
O1 C19 1.385(6) . ?
O1 C18 1.441(6) . ?
O2 C21 1.398(6) . ?
O2 C20 1.433(7) . ?
O3 C23 1.413(8) . ?
O3 C22 1.415(7) . ?
O4 S1 1.396(4) . ?
N1 C15 1.466(7) . ?
N1 C17 1.470(6) . ?
N1 C7 1.482(6) . ?
N2 C16 1.465(7) . ?
N2 C8 1.483(7) . ?
N2 C24 1.490(7) . ?
C1 C2 1.372(6) . ?
C1 C6 1.377(6) . ?
C2 C3 1.401(8) . ?
C2 C8 1.502(7) . ?
C3 C4 1.364(8) . ?
C4 C5 1.386(8) . ?
C5 C6 1.384(6) . ?
C6 C7 1.501(7) . ?
C9 C14 1.369(6) . ?
C9 C10 1.375(6) . ?
C10 C11 1.378(8) . ?
C10 C16 1.525(8) . ?
C11 C12 1.342(9) . ?
C12 C13 1.393(9) . ?
C13 C14 1.382(7) . ?
C14 C15 1.501(7) . ?
C17 C18 1.492(7) . ?
C19 C20 1.495(8) . ?
C21 C22 1.470(9) . ?
C23 C24 1.495(9) . ?
C25 F4 1.188(9) . ?
C25 F5 1.277(8) . ?
C25 F3 1.380(11) . ?
C25 S1 1.753(7) . ?
S1 O6 1.290(6) . ?
S1 O5 1.460(6) . ?
